data_7052350
loop_
_publ_author_name
'Laugel, Guillaume'
'Graf, Ernest'
'Hosseini, Mir Wais'
'Planeix, Jean-Marc'
'Kyritsakas, Nathalie'

_publ_section_title
;
 Molecular tectonics: on the formation of tubular coordination networks
;
_journal_issue 9
_journal_name_full 'New Journal of Chemistry'
_journal_page_first 1340
_journal_paper_doi 10.1039/b607982m
_journal_volume 30
_journal_year 2006
_chemical_formula_moiety '(C39 H37 Ag N2 O7 S), 3(CH Cl3), 0.5(C2 O2)'
_chemical_formula_sum 'C85 H80 Ag2 Cl18 N4 O15 S2'
_chemical_formula_weight 2315.49
_chemical_name_systematic
;
?
;
_space_group_IT_number 15
_symmetry_cell_setting monoclinic
_symmetry_space_group_name_Hall '-C 2yc'
_symmetry_space_group_name_H-M 'C 1 2/c 1'
_atom_sites_solution_hydrogens geom
_atom_sites_solution_primary direct
_atom_sites_solution_secondary difmap
_audit_creation_method SHELXL-97
_cell_angle_alpha 90.00
_cell_angle_beta 95.59(3)
_cell_angle_gamma 90.00
_cell_formula_units_Z 4
_cell_length_a 11.609(2)
_cell_length_b 23.520(5)
_cell_length_c 35.590(7)
_cell_measurement_temperature 173(2)
_cell_volume 9671(3)
_computing_cell_refinement 'Bruker XSCANS'
_computing_data_collection 'Bruker XSCANS'
_computing_data_reduction 'Bruker SHELXTL'
_computing_molecular_graphics 'Bruker SHELXTL'
_computing_publication_material 'Bruker SHELXTL'
_computing_structure_refinement 'SHELXL-97 (Sheldrick, 1997)'
_computing_structure_solution 'SHELXS-97 (Sheldrick, 1990)'
_diffrn_ambient_temperature 173(2)
_diffrn_measured_fraction_theta_full 0.994
_diffrn_measured_fraction_theta_max 0.994
_diffrn_measurement_device_type 'CCD area detector'
_diffrn_measurement_method 'phi and omega scans'
_diffrn_radiation_monochromator graphite
_diffrn_radiation_source 'fine-focus sealed tube'
_diffrn_radiation_type MoK\a
_diffrn_radiation_wavelength 0.71073
_diffrn_reflns_av_R_equivalents 0.0550
_diffrn_reflns_av_sigmaI/netI 0.0476
_diffrn_reflns_limit_h_max 15
_diffrn_reflns_limit_h_min -13
_diffrn_reflns_limit_k_max 21
_diffrn_reflns_limit_k_min -30
_diffrn_reflns_limit_l_max 46
_diffrn_reflns_limit_l_min -46
_diffrn_reflns_number 58562
_diffrn_reflns_theta_full 27.55
_diffrn_reflns_theta_max 27.55
_diffrn_reflns_theta_min 1.15
_exptl_absorpt_coefficient_mu 1.008
_exptl_absorpt_correction_T_max 0.9237
_exptl_absorpt_correction_T_min 0.8553
_exptl_absorpt_correction_type multi-scan
_exptl_absorpt_process_details sadabs
_exptl_crystal_colour colorless
_exptl_crystal_density_diffrn 1.590
_exptl_crystal_density_meas ?
_exptl_crystal_density_method 'not measured'
_exptl_crystal_description prism
_exptl_crystal_F_000 4680
_exptl_crystal_size_max 0.16
_exptl_crystal_size_mid 0.10
_exptl_crystal_size_min 0.08
_refine_diff_density_max 1.764
_refine_diff_density_min -1.250
_refine_diff_density_rms 0.245
_refine_ls_extinction_method none
_refine_ls_goodness_of_fit_ref 1.040
_refine_ls_hydrogen_treatment riding
_refine_ls_matrix_type full
_refine_ls_number_parameters 523
_refine_ls_number_reflns 11092
_refine_ls_number_restraints 2
_refine_ls_restrained_S_all 1.040
_refine_ls_R_factor_all 0.1120
_refine_ls_R_factor_gt 0.0759
_refine_ls_shift/su_max 0.001
_refine_ls_shift/su_mean 0.000
_refine_ls_structure_factor_coef Fsqd
_refine_ls_weighting_details 'calc w=1/[\s^2^(Fo^2^)+(0.1454P)^2^+68.3497P] where P=(Fo^2^+2Fc^2^)/3'
_refine_ls_weighting_scheme calc
_refine_ls_wR_factor_gt 0.2230
_refine_ls_wR_factor_ref 0.2545
_reflns_number_gt 7655
_reflns_number_total 11092
_reflns_threshold_expression >2sigma(I)
_cod_data_source_file b607982m.txt
_cod_data_source_block e304a
_cod_depositor_comments
;
The following automatic conversions were performed:
'_symmetry_cell_setting' value 'Monoclinic' changed to 'monoclinic'
according to '/home/saulius/struct/CIF-dictionaries/cif_core.dic'
dictionary named 'cif_core.dic' version 2.4.1 from 2010-06-29.

Automatic conversion script
Id: cif_fix_enum 1527 2010-12-29 10:47:43Z saulius 

The following automatic conversions were performed:

'_exptl_crystal_density_meas' value 'none' was changed to '?' - the
value is perceived as not measured.

Automatic conversion script
Id: cif_fix_values 3008 2015-01-20 13:52:24Z robertas 
;
_cod_original_cell_volume 9672(3)
_cod_original_sg_symbol_H-M C2/c
_cod_database_code 7052350

loop_
_symmetry_equiv_pos_as_xyz
'x, y, z'
'-x, y, -z+1/2'
'x+1/2, y+1/2, z'
'-x+1/2, y+1/2, -z+1/2'
'-x, -y, -z'
'x, -y, z-1/2'
'-x+1/2, -y+1/2, -z'
'x+1/2, -y+1/2, z-1/2'

loop_
_atom_site_label
_atom_site_type_symbol
_atom_site_fract_x
_atom_site_fract_y
_atom_site_fract_z
_atom_site_U_iso_or_equiv
_atom_site_adp_type
_atom_site_occupancy
_atom_site_symmetry_multiplicity
_atom_site_calc_flag
_atom_site_refinement_flags
_atom_site_disorder_assembly
_atom_site_disorder_group
Ag1 Ag 0.38518(4) 0.45635(2) 1.003044(12) 0.03793(17) Uani 1 1 d . . .
C1 C 0.4042(4) 0.4146(2) 0.76674(14) 0.0225(10) Uani 1 1 d . . .
C2 C 0.3724(5) 0.4301(2) 0.80240(14) 0.0258(11) Uani 1 1 d . . .
C3 C 0.2834(4) 0.4002(2) 0.81616(13) 0.0230(10) Uani 1 1 d . . .
C4 C 0.2244(4) 0.3554(2) 0.79768(14) 0.0242(10) Uani 1 1 d . . .
C5 C 0.2561(4) 0.3406(2) 0.76144(14) 0.0231(10) Uani 1 1 d . . .
C6 C 0.3441(4) 0.3715(2) 0.74610(13) 0.0209(10) Uani 1 1 d . . .
C7 C 0.4309(7) 0.4779(3) 0.82577(18) 0.0419(15) Uani 1 1 d . . .
H7A H 0.4919 0.4947 0.8121 0.063 Uiso 0.50 1 calc PR . .
H7B H 0.4650 0.4628 0.8500 0.063 Uiso 0.50 1 calc PR . .
H7C H 0.3736 0.5071 0.8303 0.063 Uiso 0.50 1 calc PR . .
H7D H 0.3951 0.4817 0.8495 0.063 Uiso 0.50 1 calc PR . .
H7E H 0.4220 0.5136 0.8116 0.063 Uiso 0.50 1 calc PR . .
H7F H 0.5134 0.4693 0.8313 0.063 Uiso 0.50 1 calc PR . .
O1 O 0.2563(3) 0.41461(15) 0.85327(9) 0.0256(8) Uani 1 1 d . . .
C8 C 0.1729(5) 0.4536(2) 0.85544(14) 0.0263(11) Uani 1 1 d . . .
O2 O 0.1115(4) 0.4709(2) 0.82896(11) 0.0418(11) Uani 1 1 d . . .
C9 C 0.1657(5) 0.4727(2) 0.89525(14) 0.0229(10) Uani 1 1 d . . .
C10 C 0.2541(5) 0.4629(2) 0.92337(14) 0.0260(11) Uani 1 1 d . . .
H10 H 0.3216 0.4437 0.9171 0.031 Uiso 1 1 calc R . .
N1 N 0.2484(4) 0.4796(2) 0.95949(12) 0.0292(10) Uani 1 1 d . . .
C11 C 0.1511(5) 0.5062(3) 0.96802(16) 0.0353(13) Uani 1 1 d . . .
H11 H 0.1449 0.5171 0.9934 0.042 Uiso 1 1 calc R . .
C12 C 0.0615(5) 0.5181(3) 0.94154(16) 0.0328(12) Uani 1 1 d . . .
H12 H -0.0048 0.5377 0.9485 0.039 Uiso 1 1 calc R . .
C13 C 0.0674(5) 0.5014(2) 0.90428(14) 0.0250(10) Uani 1 1 d . . .
H13 H 0.0058 0.5095 0.8855 0.030 Uiso 1 1 calc R . .
C14 C 0.1288(5) 0.3264(3) 0.81604(18) 0.0385(14) Uani 1 1 d . . .
H14A H 0.1216 0.3436 0.8408 0.058 Uiso 1 1 calc R . .
H14B H 0.1468 0.2859 0.8193 0.058 Uiso 1 1 calc R . .
H14C H 0.0557 0.3308 0.8000 0.058 Uiso 1 1 calc R . .
C15 C 0.3735(5) 0.3582(2) 0.70643(14) 0.0268(11) Uani 1 1 d . . .
H15A H 0.4046 0.3924 0.6953 0.040 Uiso 1 1 calc R . .
H15B H 0.3035 0.3459 0.6910 0.040 Uiso 1 1 calc R . .
H15C H 0.4315 0.3278 0.7074 0.040 Uiso 1 1 calc R . .
C16 C 0.1900(4) 0.2937(3) 0.73895(15) 0.0288(12) Uani 1 1 d . . .
H16A H 0.1402 0.3122 0.7183 0.035 Uiso 1 1 calc R . .
H16B H 0.1378 0.2755 0.7558 0.035 Uiso 1 1 calc R . .
C17 C 0.2573(4) 0.2464(2) 0.72140(14) 0.0240(10) Uani 1 1 d . . .
C18 C 0.2301(4) 0.2324(2) 0.68291(15) 0.0259(11) Uani 1 1 d . . .
C19 C 0.2898(5) 0.1873(2) 0.66893(14) 0.0248(11) Uani 1 1 d . . .
C20 C 0.3778(5) 0.1576(2) 0.68893(15) 0.0269(11) Uani 1 1 d . . .
C21 C 0.4058(5) 0.1724(2) 0.72672(15) 0.0271(11) Uani 1 1 d . . .
C22 C 0.3420(4) 0.2151(2) 0.74356(14) 0.0246(10) Uani 1 1 d . . .
C23 C 0.1392(5) 0.2629(3) 0.65733(16) 0.0346(13) Uani 1 1 d . . .
H23A H 0.1401 0.2486 0.6315 0.052 Uiso 1 1 calc R . .
H23B H 0.1554 0.3038 0.6578 0.052 Uiso 1 1 calc R . .
H23C H 0.0628 0.2560 0.6660 0.052 Uiso 1 1 calc R . .
O3 O 0.2630(3) 0.17339(16) 0.63004(10) 0.0264(8) Uani 1 1 d . . .
C24 C 0.1761(5) 0.1357(2) 0.62183(15) 0.0285(11) Uani 1 1 d . . .
O4 O 0.1200(5) 0.1146(2) 0.64428(11) 0.0521(14) Uani 1 1 d . . .
C25 C 0.1599(5) 0.1253(2) 0.58026(14) 0.0257(11) Uani 1 1 d . . .
C26 C 0.0650(5) 0.0937(2) 0.56559(15) 0.0284(11) Uani 1 1 d . . .
H26 H 0.0149 0.0781 0.5825 0.034 Uiso 1 1 calc R . .
N2 N 0.0416(4) 0.0844(2) 0.52849(13) 0.0303(10) Uani 1 1 d . . .
C27 C 0.1151(6) 0.1055(3) 0.50513(16) 0.0374(14) Uani 1 1 d . . .
H27 H 0.1000 0.0982 0.4789 0.045 Uiso 1 1 calc R . .
C28 C 0.2109(6) 0.1370(3) 0.51741(17) 0.0446(16) Uani 1 1 d . . .
H28 H 0.2602 0.1517 0.5000 0.054 Uiso 1 1 calc R . .
C29 C 0.2342(5) 0.1470(3) 0.55575(16) 0.0335(13) Uani 1 1 d . . .
H29 H 0.3003 0.1684 0.5651 0.040 Uiso 1 1 calc R . .
C30 C 0.4395(6) 0.1103(3) 0.66918(19) 0.0448(16) Uani 1 1 d . . .
H30A H 0.4165 0.0732 0.6786 0.067 Uiso 1 1 calc R . .
H30B H 0.5234 0.1149 0.6744 0.067 Uiso 1 1 calc R . .
H30C H 0.4180 0.1123 0.6419 0.067 Uiso 1 1 calc R . .
C31 C 0.3602(5) 0.2247(3) 0.78559(15) 0.0311(12) Uani 1 1 d . . .
H31A H 0.4164 0.2553 0.7911 0.047 Uiso 1 1 calc R . .
H31B H 0.3895 0.1897 0.7981 0.047 Uiso 1 1 calc R . .
H31C H 0.2865 0.2352 0.7950 0.047 Uiso 1 1 calc R . .
C32 C 0.5000 0.1400(3) 0.7500 0.0342(19) Uani 1 2 d S . .
H32A H 0.4619 0.1150 0.7674 0.041 Uiso 0.50 1 calc PR . .
H32B H 0.5381 0.1150 0.7326 0.041 Uiso 0.50 1 calc PR . .
C33 C 0.5000 0.4477(3) 0.7500 0.0283(16) Uani 1 2 d S . .
H33A H 0.5370 0.4727 0.7701 0.034 Uiso 0.50 1 calc PR . .
H33B H 0.4630 0.4727 0.7299 0.034 Uiso 0.50 1 calc PR . .
S1 S 0.29531(14) 0.52315(6) 1.07708(4) 0.0340(3) Uani 1 1 d . . .
O5 O 0.2673(5) 0.4687(2) 1.05828(15) 0.0579(8) Uani 1 1 d . . .
O6 O 0.2248(5) 0.5677(2) 1.05953(15) 0.0579(8) Uani 1 1 d . . .
O7 O 0.4177(5) 0.5354(2) 1.07971(15) 0.0579(8) Uani 1 1 d . . .
C34 C 0.2559(8) 0.5154(4) 1.1234(2) 0.0649(9) Uani 1 1 d . . .
C35 C 0.1928(8) 0.5577(4) 1.1393(2) 0.0649(9) Uani 1 1 d . . .
H35 H 0.1710 0.5906 1.1249 0.078 Uiso 1 1 calc R . .
C36 C 0.1619(8) 0.5530(4) 1.1746(2) 0.0649(9) Uani 1 1 d . . .
H36 H 0.1192 0.5827 1.1848 0.078 Uiso 1 1 calc R . .
C37 C 0.1909(8) 0.5066(4) 1.1956(2) 0.0649(9) Uani 1 1 d D . .
C38 C 0.2550(8) 0.4630(4) 1.1806(2) 0.0649(9) Uani 1 1 d . . .
H38 H 0.2761 0.4304 1.1954 0.078 Uiso 1 1 calc R . .
C39 C 0.2880(8) 0.4670(4) 1.1442(2) 0.0649(9) Uani 1 1 d . . .
H39 H 0.3312 0.4375 1.1339 0.078 Uiso 1 1 calc R . .
C40 C 0.1517(8) 0.5010(4) 1.2356(2) 0.0649(9) Uani 1 1 d D . .
H40A H 0.1801 0.4649 1.2468 0.097 Uiso 0.50 1 calc PR . .
H40B H 0.0670 0.5017 1.2341 0.097 Uiso 0.50 1 calc PR . .
H40C H 0.1833 0.5326 1.2512 0.097 Uiso 0.50 1 calc PR . .
H40D H 0.1068 0.5346 1.2413 0.097 Uiso 0.50 1 calc PR . .
H40E H 0.2199 0.4978 1.2540 0.097 Uiso 0.50 1 calc PR . .
H40F H 0.1036 0.4669 1.2368 0.097 Uiso 0.50 1 calc PR . .
C41 C 0.5088(8) 0.3298(4) 0.9088(3) 0.061(2) Uani 1 1 d . . .
H41 H 0.5299 0.3705 0.9054 0.073 Uiso 1 1 calc R . .
Cl1 Cl 0.4061(2) 0.32609(11) 0.94240(7) 0.0745(6) Uani 1 1 d . . .
Cl2 Cl 0.6352(2) 0.29184(13) 0.92670(9) 0.0943(9) Uani 1 1 d . . .
Cl3 Cl 0.4556(3) 0.30280(14) 0.86628(7) 0.0943(9) Uani 1 1 d . . .
C42 C 0.2442(9) 0.1599(4) 0.9203(3) 0.080(3) Uani 1 1 d . . .
H42 H 0.2277 0.1184 0.9229 0.096 Uiso 1 1 calc R . .
Cl4 Cl 0.3886(3) 0.16642(15) 0.91226(9) 0.1014(7) Uani 1 1 d . . .
Cl5 Cl 0.1525(4) 0.18528(13) 0.88214(11) 0.1237(14) Uani 1 1 d . . .
Cl6 Cl 0.2106(3) 0.19290(15) 0.96154(9) 0.1014(7) Uani 1 1 d . . .
C43 C 0.4676(7) 0.8392(3) 0.9520(2) 0.0491(17) Uani 1 1 d . . .
H43 H 0.3970 0.8613 0.9426 0.059 Uiso 1 1 calc R . .
Cl7 Cl 0.5585(2) 0.83585(10) 0.91569(7) 0.0776(7) Uani 1 1 d . . .
Cl8 Cl 0.4236(2) 0.77078(10) 0.96338(10) 0.0900(9) Uani 1 1 d . . .
Cl9 Cl 0.5330(3) 0.87380(15) 0.99098(8) 0.1058(11) Uani 1 1 d . . .
O9 O -0.0309(13) 0.1668(6) 0.7116(3) 0.080(4) Uani 0.50 1 d PD . .
C44 C 0.0465(17) 0.1326(8) 0.7374(5) 0.080(4) Uani 0.50 1 d PD . .

loop_
_atom_site_aniso_label
_atom_site_aniso_U_11
_atom_site_aniso_U_22
_atom_site_aniso_U_33
_atom_site_aniso_U_23
_atom_site_aniso_U_13
_atom_site_aniso_U_12
Ag1 0.0435(3) 0.0439(3) 0.0239(2) 0.00393(18) -0.00952(18) 0.0117(2)
C1 0.024(2) 0.021(2) 0.022(2) -0.0019(18) 0.0006(19) 0.0057(19)
C2 0.031(3) 0.024(3) 0.022(2) -0.005(2) -0.001(2) 0.006(2)
C3 0.027(3) 0.027(3) 0.014(2) -0.0042(18) -0.0027(18) 0.009(2)
C4 0.021(2) 0.030(3) 0.021(2) -0.006(2) -0.0009(19) 0.004(2)
C5 0.017(2) 0.033(3) 0.018(2) -0.010(2) -0.0046(18) 0.007(2)
C6 0.019(2) 0.028(2) 0.015(2) -0.0065(18) -0.0030(17) 0.0104(19)
C7 0.061(4) 0.032(3) 0.034(3) -0.014(3) 0.007(3) -0.012(3)
O1 0.034(2) 0.0294(19) 0.0132(16) -0.0077(14) -0.0002(14) 0.0094(16)
C8 0.032(3) 0.026(3) 0.020(2) -0.003(2) -0.001(2) 0.002(2)
O2 0.052(3) 0.050(3) 0.0212(19) -0.0086(18) -0.0066(18) 0.026(2)
C9 0.033(3) 0.018(2) 0.017(2) -0.0025(18) 0.000(2) 0.005(2)
C10 0.031(3) 0.027(3) 0.020(2) -0.0030(19) 0.001(2) 0.010(2)
N1 0.037(3) 0.033(2) 0.017(2) -0.0042(18) -0.0036(18) 0.010(2)
C11 0.043(3) 0.042(3) 0.022(3) -0.008(2) 0.004(2) 0.014(3)
C12 0.036(3) 0.036(3) 0.026(3) -0.006(2) 0.003(2) 0.012(2)
C13 0.023(2) 0.031(3) 0.020(2) -0.005(2) 0.0003(19) 0.006(2)
C14 0.034(3) 0.046(4) 0.037(3) -0.016(3) 0.014(3) -0.005(3)
C15 0.022(2) 0.038(3) 0.020(2) -0.009(2) -0.0001(19) 0.004(2)
C16 0.017(2) 0.042(3) 0.027(3) -0.016(2) 0.002(2) 0.000(2)
C17 0.017(2) 0.032(3) 0.023(2) -0.012(2) 0.0001(19) -0.005(2)
C18 0.021(2) 0.032(3) 0.024(3) -0.009(2) -0.004(2) 0.000(2)
C19 0.027(3) 0.025(3) 0.022(2) -0.0093(19) 0.000(2) -0.010(2)
C20 0.034(3) 0.017(2) 0.029(3) -0.0081(19) -0.001(2) -0.001(2)
C21 0.037(3) 0.018(2) 0.024(3) -0.0021(19) -0.004(2) -0.005(2)
C22 0.025(3) 0.025(3) 0.023(2) -0.0069(19) 0.000(2) -0.008(2)
C23 0.027(3) 0.044(3) 0.030(3) -0.015(2) -0.011(2) 0.006(2)
O3 0.032(2) 0.0296(19) 0.0175(17) -0.0101(14) -0.0010(14) -0.0066(15)
C24 0.036(3) 0.026(3) 0.022(3) -0.009(2) -0.003(2) -0.007(2)
O4 0.072(3) 0.065(3) 0.019(2) -0.007(2) 0.003(2) -0.042(3)
C25 0.030(3) 0.026(3) 0.020(2) -0.0042(19) 0.000(2) -0.002(2)
C26 0.035(3) 0.030(3) 0.020(2) -0.004(2) -0.002(2) -0.007(2)
N2 0.035(3) 0.033(2) 0.022(2) -0.0057(18) -0.0013(19) -0.004(2)
C27 0.046(4) 0.047(4) 0.019(3) -0.006(2) 0.002(2) 0.002(3)
C28 0.047(4) 0.064(4) 0.024(3) -0.004(3) 0.012(3) -0.018(3)
C29 0.029(3) 0.041(3) 0.030(3) -0.006(2) 0.002(2) -0.007(2)
C30 0.053(4) 0.034(3) 0.045(4) -0.020(3) -0.009(3) 0.017(3)
C31 0.034(3) 0.040(3) 0.019(2) -0.006(2) -0.004(2) -0.003(2)
C32 0.052(5) 0.018(4) 0.030(4) 0.000 -0.010(4) 0.000
C33 0.039(4) 0.021(4) 0.025(4) 0.000 0.003(3) 0.000
S1 0.0435(8) 0.0339(7) 0.0245(7) 0.0015(5) 0.0024(6) 0.0063(6)
O5 0.069(2) 0.063(2) 0.0429(16) 0.0087(14) 0.0120(15) 0.0074(16)
O6 0.069(2) 0.063(2) 0.0429(16) 0.0087(14) 0.0120(15) 0.0074(16)
O7 0.069(2) 0.063(2) 0.0429(16) 0.0087(14) 0.0120(15) 0.0074(16)
C34 0.072(2) 0.083(2) 0.0408(16) -0.0188(14) 0.0144(14) -0.0391(19)
C35 0.072(2) 0.083(2) 0.0408(16) -0.0188(14) 0.0144(14) -0.0391(19)
C36 0.072(2) 0.083(2) 0.0408(16) -0.0188(14) 0.0144(14) -0.0391(19)
C37 0.072(2) 0.083(2) 0.0408(16) -0.0188(14) 0.0144(14) -0.0391(19)
C38 0.072(2) 0.083(2) 0.0408(16) -0.0188(14) 0.0144(14) -0.0391(19)
C39 0.072(2) 0.083(2) 0.0408(16) -0.0188(14) 0.0144(14) -0.0391(19)
C40 0.072(2) 0.083(2) 0.0408(16) -0.0188(14) 0.0144(14) -0.0391(19)
C41 0.070(5) 0.044(4) 0.072(5) -0.004(4) 0.015(4) -0.004(4)
Cl1 0.0839(16) 0.0695(14) 0.0733(15) -0.0047(11) 0.0239(12) -0.0037(12)
Cl2 0.0812(17) 0.0883(18) 0.109(2) -0.0319(16) -0.0144(15) 0.0292(14)
Cl3 0.123(2) 0.113(2) 0.0450(12) 0.0129(13) 0.0007(13) 0.0050(18)
C42 0.090(7) 0.060(6) 0.087(7) 0.002(5) -0.008(6) -0.002(5)
Cl4 0.0976(15) 0.1130(17) 0.0978(15) 0.0093(13) 0.0316(12) 0.0145(13)
Cl5 0.159(3) 0.0726(18) 0.125(3) 0.0112(17) -0.058(2) 0.0231(19)
Cl6 0.0976(15) 0.1130(17) 0.0978(15) 0.0093(13) 0.0316(12) 0.0145(13)
C43 0.053(4) 0.046(4) 0.049(4) 0.001(3) 0.008(3) 0.009(3)
Cl7 0.0974(18) 0.0639(13) 0.0784(16) -0.0017(11) 0.0444(14) -0.0052(12)
Cl8 0.0789(16) 0.0548(13) 0.145(3) 0.0248(14) 0.0545(17) 0.0079(11)
Cl9 0.118(2) 0.119(2) 0.0749(18) -0.0396(17) -0.0189(16) 0.0177(19)
O9 0.111(9) 0.085(8) 0.047(5) -0.011(5) 0.023(5) -0.046(7)
C44 0.111(9) 0.085(8) 0.047(5) -0.011(5) 0.023(5) -0.046(7)

loop_
_atom_type_symbol
_atom_type_description
_atom_type_scat_dispersion_real
_atom_type_scat_dispersion_imag
_atom_type_scat_source
C C 0.0033 0.0016 'International Tables Vol C Tables 4.2.6.8 and 6.1.1.4'
Ag Ag -0.8971 1.1015 'International Tables Vol C Tables 4.2.6.8 and 6.1.1.4'
Cl Cl 0.1484 0.1585 'International Tables Vol C Tables 4.2.6.8 and 6.1.1.4'
N N 0.0061 0.0033 'International Tables Vol C Tables 4.2.6.8 and 6.1.1.4'
O O 0.0106 0.0060 'International Tables Vol C Tables 4.2.6.8 and 6.1.1.4'
S S 0.1246 0.1234 'International Tables Vol C Tables 4.2.6.8 and 6.1.1.4'
H H 0.0000 0.0000 'International Tables Vol C Tables 4.2.6.8 and 6.1.1.4'

loop_
_geom_angle_atom_site_label_1
_geom_angle_atom_site_label_2
_geom_angle_atom_site_label_3
_geom_angle
_geom_angle_site_symmetry_1
_geom_angle_site_symmetry_3
_geom_angle_publ_flag
N2 Ag1 N1 158.37(18) 8_556 . ?
N2 Ag1 O5 102.79(18) 8_556 . ?
N1 Ag1 O5 96.47(19) . . ?
C6 C1 C2 120.1(5) . . ?
C6 C1 C33 120.7(4) . . ?
C2 C1 C33 119.0(4) . . ?
C3 C2 C1 117.4(5) . . ?
C3 C2 C7 119.6(5) . . ?
C1 C2 C7 123.0(5) . . ?
C2 C3 C4 124.9(5) . . ?
C2 C3 O1 116.6(4) . . ?
C4 C3 O1 118.4(5) . . ?
C3 C4 C5 117.3(5) . . ?
C3 C4 C14 119.3(5) . . ?
C5 C4 C14 123.4(5) . . ?
C6 C5 C4 119.2(4) . . ?
C6 C5 C16 121.2(4) . . ?
C4 C5 C16 119.5(5) . . ?
C1 C6 C5 121.0(4) . . ?
C1 C6 C15 119.5(5) . . ?
C5 C6 C15 119.5(4) . . ?
C2 C7 H7A 109.5 . . ?
C2 C7 H7B 109.5 . . ?
H7A C7 H7B 109.5 . . ?
C2 C7 H7C 109.5 . . ?
H7A C7 H7C 109.5 . . ?
H7B C7 H7C 109.5 . . ?
C2 C7 H7D 109.5 . . ?
H7A C7 H7D 141.1 . . ?
H7B C7 H7D 56.3 . . ?
H7C C7 H7D 56.3 . . ?
C2 C7 H7E 109.5 . . ?
H7A C7 H7E 56.3 . . ?
H7B C7 H7E 141.1 . . ?
H7C C7 H7E 56.3 . . ?
H7D C7 H7E 109.5 . . ?
C2 C7 H7F 109.5 . . ?
H7A C7 H7F 56.3 . . ?
H7B C7 H7F 56.3 . . ?
H7C C7 H7F 141.1 . . ?
H7D C7 H7F 109.5 . . ?
H7E C7 H7F 109.5 . . ?
C8 O1 C3 116.2(4) . . ?
O2 C8 O1 124.5(5) . . ?
O2 C8 C9 124.0(5) . . ?
O1 C8 C9 111.5(4) . . ?
C10 C9 C13 118.8(5) . . ?
C10 C9 C8 122.0(5) . . ?
C13 C9 C8 119.2(5) . . ?
N1 C10 C9 122.6(5) . . ?
N1 C10 H10 118.7 . . ?
C9 C10 H10 118.7 . . ?
C10 N1 C11 117.8(5) . . ?
C10 N1 Ag1 120.3(4) . . ?
C11 N1 Ag1 121.6(4) . . ?
N1 C11 C12 122.5(5) . . ?
N1 C11 H11 118.7 . . ?
C12 C11 H11 118.7 . . ?
C11 C12 C13 119.8(5) . . ?
C11 C12 H12 120.1 . . ?
C13 C12 H12 120.1 . . ?
C9 C13 C12 118.3(5) . . ?
C9 C13 H13 120.8 . . ?
C12 C13 H13 120.8 . . ?
C4 C14 H14A 109.5 . . ?
C4 C14 H14B 109.5 . . ?
H14A C14 H14B 109.5 . . ?
C4 C14 H14C 109.5 . . ?
H14A C14 H14C 109.5 . . ?
H14B C14 H14C 109.5 . . ?
C6 C15 H15A 109.5 . . ?
C6 C15 H15B 109.5 . . ?
H15A C15 H15B 109.5 . . ?
C6 C15 H15C 109.5 . . ?
H15A C15 H15C 109.5 . . ?
H15B C15 H15C 109.5 . . ?
C5 C16 C17 119.3(4) . . ?
C5 C16 H16A 107.5 . . ?
C17 C16 H16A 107.5 . . ?
C5 C16 H16B 107.5 . . ?
C17 C16 H16B 107.5 . . ?
H16A C16 H16B 107.0 . . ?
C22 C17 C18 120.0(5) . . ?
C22 C17 C16 120.6(4) . . ?
C18 C17 C16 119.3(5) . . ?
C19 C18 C17 116.9(5) . . ?
C19 C18 C23 119.5(5) . . ?
C17 C18 C23 123.6(5) . . ?
C20 C19 C18 125.0(5) . . ?
C20 C19 O3 117.8(5) . . ?
C18 C19 O3 117.0(5) . . ?
C19 C20 C21 117.6(5) . . ?
C19 C20 C30 119.2(5) . . ?
C21 C20 C30 123.2(5) . . ?
C20 C21 C22 120.2(5) . . ?
C20 C21 C32 119.4(5) . . ?
C22 C21 C32 120.4(4) . . ?
C17 C22 C21 120.0(5) . . ?
C17 C22 C31 120.1(5) . . ?
C21 C22 C31 119.8(5) . . ?
C18 C23 H23A 109.5 . . ?
C18 C23 H23B 109.5 . . ?
H23A C23 H23B 109.5 . . ?
C18 C23 H23C 109.5 . . ?
H23A C23 H23C 109.5 . . ?
H23B C23 H23C 109.5 . . ?
C24 O3 C19 116.5(4) . . ?
O4 C24 O3 125.1(5) . . ?
O4 C24 C25 125.0(5) . . ?
O3 C24 C25 109.9(5) . . ?
C29 C25 C26 118.8(5) . . ?
C29 C25 C24 122.5(5) . . ?
C26 C25 C24 118.7(5) . . ?
N2 C26 C25 122.4(5) . . ?
N2 C26 H26 118.8 . . ?
C25 C26 H26 118.8 . . ?
C26 N2 C27 118.0(5) . . ?
C26 N2 Ag1 124.3(4) . 8_455 ?
C27 N2 Ag1 117.4(4) . 8_455 ?
N2 C27 C28 123.1(5) . . ?
N2 C27 H27 118.4 . . ?
C28 C27 H27 118.4 . . ?
C27 C28 C29 118.7(6) . . ?
C27 C28 H28 120.7 . . ?
C29 C28 H28 120.7 . . ?
C25 C29 C28 119.0(5) . . ?
C25 C29 H29 120.5 . . ?
C28 C29 H29 120.5 . . ?
C20 C30 H30A 109.5 . . ?
C20 C30 H30B 109.5 . . ?
H30A C30 H30B 109.5 . . ?
C20 C30 H30C 109.5 . . ?
H30A C30 H30C 109.5 . . ?
H30B C30 H30C 109.5 . . ?
C22 C31 H31A 109.5 . . ?
C22 C31 H31B 109.5 . . ?
H31A C31 H31B 109.5 . . ?
C22 C31 H31C 109.5 . . ?
H31A C31 H31C 109.5 . . ?
H31B C31 H31C 109.5 . . ?
C21 C32 C21 119.6(6) 2_656 . ?
C21 C32 H32A 107.4 2_656 . ?
C21 C32 H32A 107.4 . . ?
C21 C32 H32B 107.4 2_656 . ?
C21 C32 H32B 107.4 . . ?
H32A C32 H32B 107.0 . . ?
C1 C33 C1 118.5(6) . 2_656 ?
C1 C33 H33A 107.7 . . ?
C1 C33 H33A 107.7 2_656 . ?
C1 C33 H33B 107.7 . . ?
C1 C33 H33B 107.7 2_656 . ?
H33A C33 H33B 107.1 . . ?
O6 S1 O7 113.5(3) . . ?
O6 S1 O5 110.3(3) . . ?
O7 S1 O5 112.1(3) . . ?
O6 S1 C34 107.1(4) . . ?
O7 S1 C34 107.7(4) . . ?
O5 S1 C34 105.7(4) . . ?
S1 O5 Ag1 110.1(3) . . ?
C35 C34 C39 119.8(8) . . ?
C35 C34 S1 120.1(8) . . ?
C39 C34 S1 120.2(7) . . ?
C36 C35 C34 121.3(10) . . ?
C36 C35 H35 119.3 . . ?
C34 C35 H35 119.3 . . ?
C37 C36 C35 120.7(10) . . ?
C37 C36 H36 119.7 . . ?
C35 C36 H36 119.7 . . ?
C36 C37 C38 119.6(8) . . ?
C36 C37 C40 120.1(9) . . ?
C38 C37 C40 120.3(9) . . ?
C39 C38 C37 120.7(10) . . ?
C39 C38 H38 119.6 . . ?
C37 C38 H38 119.6 . . ?
C34 C39 C38 117.9(9) . . ?
C34 C39 H39 121.1 . . ?
C38 C39 H39 121.1 . . ?
C37 C40 H40A 109.5 . . ?
C37 C40 H40B 109.5 . . ?
H40A C40 H40B 109.5 . . ?
C37 C40 H40C 109.5 . . ?
H40A C40 H40C 109.5 . . ?
H40B C40 H40C 109.5 . . ?
C37 C40 H40D 109.5 . . ?
H40A C40 H40D 141.1 . . ?
H40B C40 H40D 56.3 . . ?
H40C C40 H40D 56.3 . . ?
C37 C40 H40E 109.5 . . ?
H40A C40 H40E 56.3 . . ?
H40B C40 H40E 141.1 . . ?
H40C C40 H40E 56.3 . . ?
H40D C40 H40E 109.5 . . ?
C37 C40 H40F 109.5 . . ?
H40A C40 H40F 56.3 . . ?
H40B C40 H40F 56.3 . . ?
H40C C40 H40F 141.1 . . ?
H40D C40 H40F 109.5 . . ?
H40E C40 H40F 109.5 . . ?
Cl3 C41 Cl1 111.9(5) . . ?
Cl3 C41 Cl2 110.2(5) . . ?
Cl1 C41 Cl2 108.7(5) . . ?
Cl3 C41 H41 108.7 . . ?
Cl1 C41 H41 108.7 . . ?
Cl2 C41 H41 108.7 . . ?
Cl4 C42 Cl6 113.6(6) . . ?
Cl4 C42 Cl5 111.5(6) . . ?
Cl6 C42 Cl5 109.5(6) . . ?
Cl4 C42 H42 107.3 . . ?
Cl6 C42 H42 107.3 . . ?
Cl5 C42 H42 107.3 . . ?
Cl9 C43 Cl8 111.4(4) . . ?
Cl9 C43 Cl7 111.5(5) . . ?
Cl8 C43 Cl7 109.8(4) . . ?
Cl9 C43 H43 108.0 . . ?
Cl8 C43 H43 108.0 . . ?
Cl7 C43 H43 108.0 . . ?
O9 C44 C44 86.5(15) . 2_556 ?

loop_
_geom_bond_atom_site_label_1
_geom_bond_atom_site_label_2
_geom_bond_distance
_geom_bond_site_symmetry_2
_geom_bond_publ_flag
Ag1 N2 2.171(5) 8_556 ?
Ag1 N1 2.178(4) . ?
Ag1 O5 2.519(5) . ?
C1 C6 1.397(7) . ?
C1 C2 1.404(7) . ?
C1 C33 1.526(6) . ?
C2 C3 1.380(8) . ?
C2 C7 1.519(8) . ?
C3 C4 1.387(7) . ?
C3 O1 1.428(6) . ?
C4 C5 1.419(7) . ?
C4 C14 1.506(8) . ?
C5 C6 1.407(8) . ?
C5 C16 1.525(7) . ?
C6 C15 1.517(7) . ?
C7 H7A 0.9800 . ?
C7 H7B 0.9800 . ?
C7 H7C 0.9800 . ?
C7 H7D 0.9800 . ?
C7 H7E 0.9800 . ?
C7 H7F 0.9800 . ?
O1 C8 1.341(6) . ?
C8 O2 1.196(7) . ?
C8 C9 1.497(7) . ?
C9 C10 1.381(7) . ?
C9 C13 1.390(7) . ?
C10 N1 1.352(7) . ?
C10 H10 0.9500 . ?
N1 C11 1.352(7) . ?
C11 C12 1.362(8) . ?
C11 H11 0.9500 . ?
C12 C13 1.391(7) . ?
C12 H12 0.9500 . ?
C13 H13 0.9500 . ?
C14 H14A 0.9800 . ?
C14 H14B 0.9800 . ?
C14 H14C 0.9800 . ?
C15 H15A 0.9800 . ?
C15 H15B 0.9800 . ?
C15 H15C 0.9800 . ?
C16 C17 1.528(7) . ?
C16 H16A 0.9900 . ?
C16 H16B 0.9900 . ?
C17 C22 1.406(8) . ?
C17 C18 1.414(7) . ?
C18 C19 1.387(7) . ?
C18 C23 1.506(7) . ?
C19 C20 1.377(8) . ?
C19 O3 1.427(6) . ?
C20 C21 1.396(7) . ?
C20 C30 1.531(8) . ?
C21 C22 1.415(8) . ?
C21 C32 1.512(7) . ?
C22 C31 1.507(7) . ?
C23 H23A 0.9800 . ?
C23 H23B 0.9800 . ?
C23 H23C 0.9800 . ?
O3 C24 1.353(6) . ?
C24 O4 1.187(7) . ?
C24 C25 1.494(7) . ?
C25 C29 1.383(8) . ?
C25 C26 1.388(7) . ?
C26 N2 1.340(7) . ?
C26 H26 0.9500 . ?
N2 C27 1.343(8) . ?
N2 Ag1 2.171(5) 8_455 ?
C27 C28 1.372(9) . ?
C27 H27 0.9500 . ?
C28 C29 1.385(8) . ?
C28 H28 0.9500 . ?
C29 H29 0.9500 . ?
C30 H30A 0.9800 . ?
C30 H30B 0.9800 . ?
C30 H30C 0.9800 . ?
C31 H31A 0.9800 . ?
C31 H31B 0.9800 . ?
C31 H31C 0.9800 . ?
C32 C21 1.512(7) 2_656 ?
C32 H32A 0.9900 . ?
C32 H32B 0.9900 . ?
C33 C1 1.526(6) 2_656 ?
C33 H33A 0.9900 . ?
C33 H33B 0.9900 . ?
S1 O6 1.434(6) . ?
S1 O7 1.444(6) . ?
S1 O5 1.466(6) . ?
S1 C34 1.764(8) . ?
C34 C35 1.386(13) . ?
C34 C39 1.390(14) . ?
C35 C36 1.346(11) . ?
C35 H35 0.9500 . ?
C36 C37 1.346(14) . ?
C36 H36 0.9500 . ?
C37 C38 1.403(13) . ?
C37 C40 1.541(9) . ?
C38 C39 1.386(11) . ?
C38 H38 0.9500 . ?
C39 H39 0.9500 . ?
C40 H40A 0.9800 . ?
C40 H40B 0.9800 . ?
C40 H40C 0.9800 . ?
C40 H40D 0.9800 . ?
C40 H40E 0.9800 . ?
C40 H40F 0.9800 . ?
C41 Cl3 1.701(9) . ?
C41 Cl1 1.770(9) . ?
C41 Cl2 1.781(9) . ?
C41 H41 1.0000 . ?
C42 Cl4 1.735(12) . ?
C42 Cl6 1.737(12) . ?
C42 Cl5 1.747(11) . ?
C42 H42 1.0000 . ?
C43 Cl9 1.719(8) . ?
C43 Cl8 1.748(8) . ?
C43 Cl7 1.749(8) . ?
C43 H43 1.0000 . ?
O9 C44 1.463(17) . ?
C44 C44 1.47(4) 2_556 ?
